data_7708633
loop_
_publ_author_name
'Kama, Dumisani Vincent'
'Frei, Angelo'
'Brink, Alice'
'Braband, Henrik'
'Alberto, Roger'
'Roodt, Andreas'

_publ_section_title
;
 New approach for the synthesis of water soluble fac-[MI(CO)3]+
 bis(diarylphosphino)alkylamine complexes (M=99Tc, Re)
;
_journal_name_full 'Dalton Transactions'
_journal_paper_doi 10.1039/D1DT03234H
_journal_year 2021
_chemical_formula_moiety 'C37 H39 Br N O3 P2 Re'
_chemical_formula_sum 'C37 H39 Br N O3 P2 Re'
_chemical_formula_weight 873.74
_space_group_crystal_system triclinic
_space_group_IT_number 1
_space_group_name_Hall 'P 1'
_space_group_name_H-M_alt 'P 1'
_atom_sites_solution_hydrogens geom
_atom_sites_solution_primary dual
_audit_creation_method
;
Olex2 1.2
(compiled May 18 2018 14:05:52 for OlexSys, GUI svn.r5506)
;
_audit_update_record
;
2021-10-12 deposited with the CCDC.	2021-10-20 downloaded from the CCDC.
;
_cell_angle_alpha 92.787(6)
_cell_angle_beta 111.417(6)
_cell_angle_gamma 104.512(6)
_cell_formula_units_Z 1
_cell_length_a 9.7040(17)
_cell_length_b 9.8836(17)
_cell_length_c 10.5780(19)
_cell_measurement_reflns_used 9853
_cell_measurement_temperature 293(2)
_cell_measurement_theta_max 28.31
_cell_measurement_theta_min 2.35
_cell_volume 903.2(3)
_computing_cell_refinement 'SAINT v8.34A (Bruker, 2013)'
_computing_data_reduction 'SAINT v8.34A (Bruker, 2013)'
_computing_molecular_graphics 'Olex2 (Dolomanov et al., 2009)'
_computing_publication_material 'Olex2 (Dolomanov et al., 2009)'
_computing_structure_refinement 'ShelXL (Sheldrick, 2015)'
_computing_structure_solution 'ShelXD (Sheldrick, 2008)'
_diffrn_ambient_temperature 293(2)
_diffrn_measured_fraction_theta_full 0.997
_diffrn_measured_fraction_theta_max 0.998
_diffrn_measurement_device_type 'Bruker APEX-II CCD'
_diffrn_measurement_method '\f and \w scans'
_diffrn_radiation_type MoK\a
_diffrn_radiation_wavelength 0.71069
_diffrn_reflns_av_R_equivalents 0.0452
_diffrn_reflns_av_unetI/netI 0.0546
_diffrn_reflns_Laue_measured_fraction_full 0.997
_diffrn_reflns_Laue_measured_fraction_max 0.998
_diffrn_reflns_limit_h_max 8
_diffrn_reflns_limit_h_min -12
_diffrn_reflns_limit_k_max 13
_diffrn_reflns_limit_k_min -11
_diffrn_reflns_limit_l_max 13
_diffrn_reflns_limit_l_min -13
_diffrn_reflns_number 15530
_diffrn_reflns_point_group_measured_fraction_full 0.844
_diffrn_reflns_point_group_measured_fraction_max 0.797
_diffrn_reflns_theta_full 25.240
_diffrn_reflns_theta_max 28.000
_diffrn_reflns_theta_min 3.230
_diffrn_standards_number 0
_exptl_absorpt_coefficient_mu 4.593
_exptl_absorpt_correction_T_max 0.7457
_exptl_absorpt_correction_T_min 0.4892
_exptl_absorpt_correction_type multi-scan
_exptl_absorpt_process_details
;
SADABS-2014/5 (Bruker,2014) was used for absorption correction.
wR2(int) was 0.1848 before and 0.0697 after correction.
The Ratio of minimum to maximum transmission is 0.6560.
The \l/2 correction factor is 0.00150.
;
_exptl_crystal_colour colourless
_exptl_crystal_colour_primary colourless
_exptl_crystal_density_diffrn 1.606
_exptl_crystal_description Cuboid
_exptl_crystal_F_000 432
_exptl_crystal_size_max 0.236
_exptl_crystal_size_mid 0.11
_exptl_crystal_size_min 0.093
_refine_diff_density_max 1.663
_refine_diff_density_min -0.737
_refine_diff_density_rms 0.095
_refine_ls_abs_structure_details
;
 Refined as an inversion twin.
;
_refine_ls_abs_structure_Flack 0.516(7)
_refine_ls_extinction_method none
_refine_ls_goodness_of_fit_ref 1.016
_refine_ls_hydrogen_treatment constr
_refine_ls_matrix_type full
_refine_ls_number_parameters 420
_refine_ls_number_reflns 6933
_refine_ls_number_restraints 3
_refine_ls_restrained_S_all 1.015
_refine_ls_R_factor_all 0.0240
_refine_ls_R_factor_gt 0.0239
_refine_ls_shift/su_max 0.000
_refine_ls_shift/su_mean 0.000
_refine_ls_structure_factor_coef Fsqd
_refine_ls_weighting_details 'w=1/[\s^2^(Fo^2^)] where P=(Fo^2^+2Fc^2^)/3'
_refine_ls_weighting_scheme calc
_refine_ls_wR_factor_gt 0.0515
_refine_ls_wR_factor_ref 0.0515
_reflns_Friedel_coverage 0.598
_reflns_Friedel_fraction_full 0.691
_reflns_Friedel_fraction_max 0.597
_reflns_number_gt 6928
_reflns_number_total 6933
_reflns_threshold_expression 'I > 2\s(I)'
_cod_data_source_file d1dt03234h2.cif
_cod_data_source_block 15dtk1_0m
_cod_database_code 7708633
_shelx_shelxl_version_number 2018/3
_shelx_space_group_comment
;
The symmetry employed for this shelxl refinement is uniquely defined
by the following loop, which should always be used as a source of
symmetry information in preference to the above space-group names.
They are only intended as comments.
;
_olex2_refinement_description
;
1. Twinned data refinement
 Scales: 0.484(7)
 0.516(7)
2. Fixed Uiso
 At 1.2 times of:
  All C(H) groups, All C(H,H) groups
 At 1.5 times of:
  All C(H,H,H) groups
3. Others
 Fixed Sof: Br3(0.15) Br1(0.85)
4.a Ternary CH refined with riding coordinates:
 C1(H1)
4.b Secondary CH2 refined with riding coordinates:
 C2(H2A,H2B), C3(H3A,H3B), C4(H4A,H4B), C5(H5A,H5B), C6(H6A,H6B)
4.c Aromatic/amide H refined with riding coordinates:
 C12(H12), C13(H13), C15(H15), C16(H16), C22(H22), C23(H23), C25(H25),
 C26(H26), C32(H32), C33(H33), C35(H35), C36(H36), C42(H42), C43(H43), C45(H45),
  C46(H46)
4.d Idealised Me refined as rotating group:
 C17(H17A,H17B,H17C), C27(H27A,H27B,H27C), C37(H37A,H37B,H37C), C47(H47A,H47B,
 H47C)
;
_olex2_submission_special_instructions 'No special instructions were received'

loop_
_space_group_symop_operation_xyz
'x, y, z'

loop_
_atom_site_label
_atom_site_type_symbol
_atom_site_fract_x
_atom_site_fract_y
_atom_site_fract_z
_atom_site_U_iso_or_equiv
_atom_site_adp_type
_atom_site_occupancy
_atom_site_site_symmetry_order
_atom_site_calc_flag
_atom_site_refinement_flags_posn
_atom_site_refinement_flags_adp
_atom_site_refinement_flags_occupancy
_atom_site_disorder_assembly
_atom_site_disorder_group
C1 C 0.2219(6) -0.0778(6) -0.2816(5) 0.0196(11) Uani 1 1 d . . . . .
H1 H 0.275177 0.004741 -0.311022 0.024 Uiso 1 1 calc R . . . .
C2 C 0.0792(8) -0.1593(7) -0.4083(6) 0.0247(14) Uani 1 1 d . . . . .
H2A H 0.017176 -0.236549 -0.381400 0.030 Uiso 1 1 calc R . . . .
H2B H 0.016805 -0.096827 -0.445756 0.030 Uiso 1 1 calc R . . . .
C3 C 0.1241(8) -0.2183(7) -0.5183(6) 0.0374(16) Uani 1 1 d . . . . .
H3A H 0.031557 -0.273900 -0.594656 0.045 Uiso 1 1 calc R . . . .
H3B H 0.176392 -0.140740 -0.552369 0.045 Uiso 1 1 calc R . . . .
C4 C 0.2286(10) -0.3093(8) -0.4620(7) 0.050(2) Uani 1 1 d . . . . .
H4A H 0.255121 -0.346274 -0.533866 0.060 Uiso 1 1 calc R . . . .
H4B H 0.175367 -0.388801 -0.430593 0.060 Uiso 1 1 calc R . . . .
C5 C 0.3755(9) -0.2231(9) -0.3427(7) 0.0444(18) Uani 1 1 d . . . . .
H5A H 0.430722 -0.145750 -0.374956 0.053 Uiso 1 1 calc R . . . .
H5B H 0.442256 -0.282494 -0.306997 0.053 Uiso 1 1 calc R . . . .
C6 C 0.3355(7) -0.1640(7) -0.2285(6) 0.0267(12) Uani 1 1 d . . . . .
H6A H 0.290866 -0.241649 -0.189549 0.032 Uiso 1 1 calc R . . . .
H6B H 0.429460 -0.104592 -0.156012 0.032 Uiso 1 1 calc R . . . .
C7 C 0.0558(7) 0.2864(6) 0.0900(6) 0.0209(11) Uani 1 1 d . . . . .
C8 C -0.0012(7) 0.0169(6) 0.1778(6) 0.0231(12) Uani 1 1 d . . . . .
C9 C 0.2774(11) 0.1528(9) 0.1678(9) 0.0240(17) Uani 1 1 d . . . A 1
C11 C 0.0531(6) 0.1766(5) -0.3187(5) 0.0183(10) Uani 1 1 d . . . . .
C12 C -0.1062(6) 0.1133(6) -0.3830(5) 0.0215(11) Uani 1 1 d . . . . .
H12 H -0.156813 0.051779 -0.339560 0.026 Uiso 1 1 calc R . . . .
C13 C -0.1889(7) 0.1416(6) -0.5108(6) 0.0247(12) Uani 1 1 d . . . . .
H13 H -0.295056 0.099193 -0.552087 0.030 Uiso 1 1 calc R . . . .
C14 C -0.1168(7) 0.2319(6) -0.5787(6) 0.0237(12) Uani 1 1 d . . . . .
C15 C 0.0414(8) 0.2917(7) -0.5174(7) 0.0279(15) Uani 1 1 d . . . . .
H15 H 0.091723 0.349977 -0.563303 0.033 Uiso 1 1 calc R . . . .
C16 C 0.1271(7) 0.2658(6) -0.3871(6) 0.0255(12) Uani 1 1 d . . . . .
H16 H 0.233278 0.308115 -0.346321 0.031 Uiso 1 1 calc R . . . .
C17 C -0.2082(8) 0.2622(8) -0.7185(7) 0.0352(15) Uani 1 1 d . . . . .
H17A H -0.205234 0.198814 -0.788580 0.053 Uiso 1 1 calc GR . . . .
H17B H -0.163899 0.358051 -0.726743 0.053 Uiso 1 1 calc GR . . . .
H17C H -0.313425 0.248888 -0.729004 0.053 Uiso 1 1 calc GR . . . .
C21 C 0.3431(6) 0.2744(5) -0.0931(5) 0.0185(10) Uani 1 1 d . . . . .
C22 C 0.3474(7) 0.4118(6) -0.0505(6) 0.0264(12) Uani 1 1 d . . . . .
H22 H 0.256667 0.430752 -0.055069 0.032 Uiso 1 1 calc R . . . .
C23 C 0.4841(7) 0.5199(6) -0.0016(6) 0.0306(14) Uani 1 1 d . . . . .
H23 H 0.483174 0.610913 0.024125 0.037 Uiso 1 1 calc R . . . .
C24 C 0.6231(6) 0.4959(6) 0.0101(5) 0.0248(12) Uani 1 1 d . . . . .
C25 C 0.6188(6) 0.3593(6) -0.0334(6) 0.0241(12) Uani 1 1 d . . . . .
H25 H 0.709876 0.340855 -0.028338 0.029 Uiso 1 1 calc R . . . .
C26 C 0.4810(6) 0.2491(6) -0.0845(5) 0.0194(11) Uani 1 1 d . . . . .
H26 H 0.481226 0.158604 -0.112827 0.023 Uiso 1 1 calc R . . . .
C27 C 0.7747(8) 0.6130(7) 0.0723(7) 0.0388(16) Uani 1 1 d . . . . .
H27A H 0.757221 0.701429 0.048157 0.058 Uiso 1 1 calc GR . . . .
H27B H 0.847100 0.592714 0.037507 0.058 Uiso 1 1 calc GR . . . .
H27C H 0.815614 0.619000 0.170485 0.058 Uiso 1 1 calc GR . . . .
C31 C 0.2738(6) -0.1603(6) 0.0668(5) 0.0181(10) Uani 1 1 d . . . . .
C32 C 0.4265(6) -0.0832(6) 0.0992(5) 0.0202(11) Uani 1 1 d . . . . .
H32 H 0.448651 -0.007220 0.054253 0.024 Uiso 1 1 calc R . . . .
C33 C 0.5472(7) -0.1194(6) 0.1991(6) 0.0241(12) Uani 1 1 d . . . . .
H33 H 0.649121 -0.068519 0.218508 0.029 Uiso 1 1 calc R . . . .
C34 C 0.5164(7) -0.2301(6) 0.2691(5) 0.0251(12) Uani 1 1 d . . . . .
C35 C 0.3634(7) -0.3051(6) 0.2394(5) 0.0261(12) Uani 1 1 d . . . . .
H35 H 0.341791 -0.379124 0.286631 0.031 Uiso 1 1 calc R . . . .
C36 C 0.2418(7) -0.2706(6) 0.1395(6) 0.0244(12) Uani 1 1 d . . . . .
H36 H 0.139972 -0.320639 0.121288 0.029 Uiso 1 1 calc R . . . .
C37 C 0.6473(8) -0.2716(8) 0.3746(7) 0.0405(17) Uani 1 1 d . . . . .
H37A H 0.744477 -0.211680 0.379990 0.061 Uiso 1 1 calc GR . . . .
H37B H 0.639434 -0.368365 0.347927 0.061 Uiso 1 1 calc GR . . . .
H37C H 0.640801 -0.261080 0.462826 0.061 Uiso 1 1 calc GR . . . .
C41 C -0.0273(6) -0.2760(5) -0.1514(5) 0.0173(10) Uani 1 1 d . . . . .
C42 C 0.0070(7) -0.4032(6) -0.1631(6) 0.0250(12) Uani 1 1 d . . . . .
H42 H 0.108576 -0.405721 -0.120436 0.030 Uiso 1 1 calc R . . . .
C43 C -0.1068(7) -0.5260(6) -0.2369(6) 0.0275(13) Uani 1 1 d . . . . .
H43 H -0.080109 -0.609525 -0.242620 0.033 Uiso 1 1 calc R . . . .
C44 C -0.2594(6) -0.5276(6) -0.3024(6) 0.0230(11) Uani 1 1 d . . . . .
C45 C -0.2938(6) -0.4006(6) -0.2924(6) 0.0244(12) Uani 1 1 d . . . . .
H45 H -0.395444 -0.398581 -0.336416 0.029 Uiso 1 1 calc R . . . .
C46 C -0.1806(6) -0.2762(6) -0.2186(5) 0.0227(12) Uani 1 1 d . . . . .
H46 H -0.207292 -0.192613 -0.213944 0.027 Uiso 1 1 calc R . . . .
C47 C -0.3851(7) -0.6625(6) -0.3815(7) 0.0346(15) Uani 1 1 d . . . . .
H47A H -0.483909 -0.651881 -0.391101 0.052 Uiso 1 1 calc GR . . . .
H47B H -0.367142 -0.739891 -0.332629 0.052 Uiso 1 1 calc GR . . . .
H47C H -0.383783 -0.681285 -0.470898 0.052 Uiso 1 1 calc GR . . . .
N1 N 0.1811(5) -0.0223(4) -0.1694(4) 0.0154(9) Uani 1 1 d . . . . .
O1 O 0.0534(6) 0.3976(5) 0.1230(5) 0.0357(11) Uani 1 1 d . . . . .
O2 O -0.0424(6) -0.0324(5) 0.2587(5) 0.0362(11) Uani 1 1 d . . . . .
Br3 Br 0.3369(10) 0.1857(9) 0.2222(9) 0.0286(16) Uani 0.15 1 d . . P A 1
P1 P 0.15822(16) 0.14090(15) -0.14767(15) 0.0157(3) Uani 1 1 d . . . . .
P2 P 0.11542(16) -0.10907(15) -0.05699(14) 0.0149(3) Uani 1 1 d . . . . .
Br1 Br -0.23675(10) 0.04605(8) -0.10843(9) 0.02419(17) Uani 0.85 1 d . . P A 2
Re1 Re 0.06330(2) 0.09681(2) 0.03690(2) 0.01562(5) Uani 1 1 d . . . . .
O3 O 0.4002(9) 0.1897(12) 0.2489(10) 0.051(3) Uani 1 1 d . . . . .

loop_
_atom_site_aniso_label
_atom_site_aniso_U_11
_atom_site_aniso_U_22
_atom_site_aniso_U_33
_atom_site_aniso_U_23
_atom_site_aniso_U_13
_atom_site_aniso_U_12
C1 0.017(3) 0.022(3) 0.019(3) -0.001(2) 0.004(2) 0.008(2)
C2 0.023(3) 0.026(3) 0.020(3) -0.005(3) 0.004(2) 0.009(3)
C3 0.039(4) 0.043(4) 0.025(3) -0.007(3) 0.007(3) 0.012(3)
C4 0.075(6) 0.051(4) 0.040(4) -0.003(3) 0.032(4) 0.034(4)
C5 0.047(4) 0.064(5) 0.039(4) 0.004(3) 0.023(3) 0.035(4)
C6 0.023(3) 0.036(3) 0.025(3) 0.002(2) 0.010(2) 0.015(3)
C7 0.018(3) 0.020(3) 0.025(3) 0.003(2) 0.010(2) 0.002(2)
C8 0.023(3) 0.021(3) 0.027(3) 0.004(2) 0.010(2) 0.010(2)
C9 0.030(5) 0.023(4) 0.024(4) 0.000(3) 0.016(4) 0.008(4)
C11 0.018(3) 0.016(2) 0.019(2) -0.0005(19) 0.004(2) 0.009(2)
C12 0.019(3) 0.022(3) 0.023(3) 0.004(2) 0.009(2) 0.004(2)
C13 0.018(3) 0.028(3) 0.023(3) -0.003(2) 0.004(2) 0.007(2)
C14 0.025(3) 0.027(3) 0.018(3) 0.003(2) 0.004(2) 0.012(2)
C15 0.031(4) 0.028(4) 0.024(3) 0.008(3) 0.009(3) 0.009(3)
C16 0.019(3) 0.028(3) 0.026(3) 0.006(2) 0.006(2) 0.005(2)
C17 0.036(4) 0.042(4) 0.033(3) 0.018(3) 0.013(3) 0.018(3)
C21 0.016(3) 0.017(2) 0.018(2) -0.0008(19) 0.002(2) 0.002(2)
C22 0.024(3) 0.020(3) 0.036(3) -0.003(2) 0.013(2) 0.006(2)
C23 0.034(3) 0.018(3) 0.037(3) -0.007(2) 0.018(3) -0.001(2)
C24 0.020(3) 0.027(3) 0.021(3) 0.001(2) 0.008(2) -0.004(2)
C25 0.012(3) 0.032(3) 0.028(3) 0.008(2) 0.007(2) 0.005(2)
C26 0.017(3) 0.021(3) 0.021(2) 0.006(2) 0.008(2) 0.007(2)
C27 0.029(3) 0.040(4) 0.032(3) -0.007(3) 0.011(3) -0.014(3)
C31 0.017(3) 0.020(2) 0.018(2) 0.0015(19) 0.006(2) 0.009(2)
C32 0.020(3) 0.019(2) 0.023(3) 0.003(2) 0.007(2) 0.008(2)
C33 0.016(3) 0.027(3) 0.022(3) -0.001(2) 0.000(2) 0.006(2)
C34 0.023(3) 0.035(3) 0.017(2) 0.002(2) 0.004(2) 0.016(3)
C35 0.027(3) 0.033(3) 0.022(3) 0.010(2) 0.009(2) 0.013(3)
C36 0.021(3) 0.030(3) 0.026(3) 0.007(2) 0.011(2) 0.011(2)
C37 0.030(4) 0.057(4) 0.031(3) 0.013(3) 0.002(3) 0.021(3)
C41 0.019(3) 0.016(2) 0.020(2) 0.0031(19) 0.009(2) 0.007(2)
C42 0.018(3) 0.022(3) 0.034(3) 0.000(2) 0.007(2) 0.008(2)
C43 0.024(3) 0.021(3) 0.036(3) -0.004(2) 0.010(3) 0.009(2)
C44 0.021(3) 0.021(3) 0.025(3) 0.000(2) 0.008(2) 0.005(2)
C45 0.016(3) 0.027(3) 0.027(3) 0.000(2) 0.004(2) 0.008(2)
C46 0.020(3) 0.020(3) 0.024(3) 0.000(2) 0.002(2) 0.009(2)
C47 0.028(3) 0.026(3) 0.042(4) -0.006(3) 0.008(3) 0.005(3)
N1 0.017(2) 0.0145(19) 0.0152(19) 0.0011(15) 0.0052(17) 0.0063(17)
O1 0.040(3) 0.017(2) 0.057(3) 0.002(2) 0.026(2) 0.008(2)
O2 0.043(3) 0.040(3) 0.036(2) 0.014(2) 0.027(2) 0.012(2)
Br3 0.036(6) 0.024(3) 0.021(4) -0.007(2) 0.008(4) 0.008(4)
P1 0.0134(7) 0.0148(6) 0.0182(6) 0.0009(5) 0.0047(5) 0.0058(5)
P2 0.0118(7) 0.0163(7) 0.0164(6) 0.0019(5) 0.0045(5) 0.0053(5)
Br1 0.0154(4) 0.0267(4) 0.0303(4) 0.0003(3) 0.0072(3) 0.0093(3)
Re1 0.01446(9) 0.01495(8) 0.01870(8) 0.00183(6) 0.00698(7) 0.00573(6)
O3 0.045(6) 0.057(5) 0.041(5) 0.001(4) 0.010(5) 0.012(5)

loop_
_atom_type_symbol
_atom_type_description
_atom_type_scat_dispersion_real
_atom_type_scat_dispersion_imag
_atom_type_scat_source
C C 0.0033 0.0016 'International Tables Vol C Tables 4.2.6.8 and 6.1.1.4'
H H 0.0000 0.0000 'International Tables Vol C Tables 4.2.6.8 and 6.1.1.4'
Br Br -0.2901 2.4595 'International Tables Vol C Tables 4.2.6.8 and 6.1.1.4'
N N 0.0061 0.0033 'International Tables Vol C Tables 4.2.6.8 and 6.1.1.4'
O O 0.0106 0.0060 'International Tables Vol C Tables 4.2.6.8 and 6.1.1.4'
P P 0.1023 0.0942 'International Tables Vol C Tables 4.2.6.8 and 6.1.1.4'
Re Re -1.0185 7.2310 'International Tables Vol C Tables 4.2.6.8 and 6.1.1.4'

loop_
_geom_angle_atom_site_label_1
_geom_angle_atom_site_label_2
_geom_angle_atom_site_label_3
_geom_angle
_geom_angle_site_symmetry_1
_geom_angle_site_symmetry_3
_geom_angle_publ_flag
C2 C1 H1 106.8 . . ?
C6 C1 H1 106.8 . . ?
C6 C1 C2 112.1(5) . . ?
N1 C1 H1 106.8 . . ?
N1 C1 C2 112.6(5) . . ?
N1 C1 C6 111.4(4) . . ?
C1 C2 H2A 109.3 . . ?
C1 C2 H2B 109.3 . . ?
H2A C2 H2B 108.0 . . ?
C3 C2 C1 111.4(6) . . ?
C3 C2 H2A 109.3 . . ?
C3 C2 H2B 109.3 . . ?
C2 C3 H3A 109.4 . . ?
C2 C3 H3B 109.4 . . ?
H3A C3 H3B 108.0 . . ?
C4 C3 C2 111.1(5) . . ?
C4 C3 H3A 109.4 . . ?
C4 C3 H3B 109.4 . . ?
C3 C4 H4A 109.6 . . ?
C3 C4 H4B 109.6 . . ?
C3 C4 C5 110.1(6) . . ?
H4A C4 H4B 108.2 . . ?
C5 C4 H4A 109.6 . . ?
C5 C4 H4B 109.6 . . ?
C4 C5 H5A 109.6 . . ?
C4 C5 H5B 109.6 . . ?
C4 C5 C6 110.3(6) . . ?
H5A C5 H5B 108.1 . . ?
C6 C5 H5A 109.6 . . ?
C6 C5 H5B 109.6 . . ?
C1 C6 C5 111.7(5) . . ?
C1 C6 H6A 109.3 . . ?
C1 C6 H6B 109.3 . . ?
C5 C6 H6A 109.3 . . ?
C5 C6 H6B 109.3 . . ?
H6A C6 H6B 107.9 . . ?
O1 C7 Re1 178.9(6) . . ?
O2 C8 Re1 178.4(6) . . ?
Br3 C9 Re1 157.8(15) . . ?
Br3 C9 O3 18.5(13) . . ?
O3 C9 Re1 176.2(10) . . ?
C12 C11 P1 119.3(4) . . ?
C16 C11 C12 118.8(5) . . ?
C16 C11 P1 121.9(4) . . ?
C11 C12 H12 119.8 . . ?
C13 C12 C11 120.3(5) . . ?
C13 C12 H12 119.8 . . ?
C12 C13 H13 119.4 . . ?
C12 C13 C14 121.3(5) . . ?
C14 C13 H13 119.4 . . ?
C13 C14 C17 120.9(5) . . ?
C15 C14 C13 118.7(5) . . ?
C15 C14 C17 120.4(6) . . ?
C14 C15 H15 119.6 . . ?
C14 C15 C16 120.9(6) . . ?
C16 C15 H15 119.6 . . ?
C11 C16 C15 119.9(6) . . ?
C11 C16 H16 120.0 . . ?
C15 C16 H16 120.0 . . ?
C14 C17 H17A 109.5 . . ?
C14 C17 H17B 109.5 . . ?
C14 C17 H17C 109.5 . . ?
H17A C17 H17B 109.5 . . ?
H17A C17 H17C 109.5 . . ?
H17B C17 H17C 109.5 . . ?
C22 C21 P1 116.6(4) . . ?
C26 C21 C22 118.2(5) . . ?
C26 C21 P1 125.1(4) . . ?
C21 C22 H22 119.5 . . ?
C23 C22 C21 121.1(6) . . ?
C23 C22 H22 119.5 . . ?
C22 C23 H23 119.3 . . ?
C22 C23 C24 121.5(5) . . ?
C24 C23 H23 119.3 . . ?
C23 C24 C25 117.5(5) . . ?
C23 C24 C27 121.3(6) . . ?
C25 C24 C27 121.1(6) . . ?
C24 C25 H25 119.2 . . ?
C24 C25 C26 121.6(5) . . ?
C26 C25 H25 119.2 . . ?
C21 C26 C25 120.1(5) . . ?
C21 C26 H26 119.9 . . ?
C25 C26 H26 119.9 . . ?
C24 C27 H27A 109.5 . . ?
C24 C27 H27B 109.5 . . ?
C24 C27 H27C 109.5 . . ?
H27A C27 H27B 109.5 . . ?
H27A C27 H27C 109.5 . . ?
H27B C27 H27C 109.5 . . ?
C32 C31 C36 119.2(5) . . ?
C32 C31 P2 120.8(4) . . ?
C36 C31 P2 119.7(4) . . ?
C31 C32 H32 119.8 . . ?
C31 C32 C33 120.4(5) . . ?
C33 C32 H32 119.8 . . ?
C32 C33 H33 119.7 . . ?
C34 C33 C32 120.6(5) . . ?
C34 C33 H33 119.7 . . ?
C33 C34 C35 119.1(5) . . ?
C33 C34 C37 120.5(6) . . ?
C35 C34 C37 120.3(6) . . ?
C34 C35 H35 119.5 . . ?
C34 C35 C36 120.9(5) . . ?
C36 C35 H35 119.5 . . ?
C31 C36 H36 120.1 . . ?
C35 C36 C31 119.7(5) . . ?
C35 C36 H36 120.1 . . ?
C34 C37 H37A 109.5 . . ?
C34 C37 H37B 109.5 . . ?
C34 C37 H37C 109.5 . . ?
H37A C37 H37B 109.5 . . ?
H37A C37 H37C 109.5 . . ?
H37B C37 H37C 109.5 . . ?
C42 C41 C46 117.6(5) . . ?
C42 C41 P2 124.3(4) . . ?
C46 C41 P2 118.2(4) . . ?
C41 C42 H42 119.3 . . ?
C43 C42 C41 121.4(5) . . ?
C43 C42 H42 119.3 . . ?
C42 C43 H43 119.3 . . ?
C42 C43 C44 121.4(5) . . ?
C44 C43 H43 119.3 . . ?
C43 C44 C45 117.4(5) . . ?
C43 C44 C47 121.6(5) . . ?
C45 C44 C47 120.9(5) . . ?
C44 C45 H45 119.1 . . ?
C44 C45 C46 121.8(5) . . ?
C46 C45 H45 119.1 . . ?
C41 C46 H46 119.8 . . ?
C45 C46 C41 120.4(5) . . ?
C45 C46 H46 119.8 . . ?
C44 C47 H47A 109.5 . . ?
C44 C47 H47B 109.5 . . ?
C44 C47 H47C 109.5 . . ?
H47A C47 H47B 109.5 . . ?
H47A C47 H47C 109.5 . . ?
H47B C47 H47C 109.5 . . ?
C1 N1 P1 125.1(4) . . ?
C1 N1 P2 130.2(4) . . ?
P1 N1 P2 103.8(2) . . ?
C9 Br3 Re1 16.8(12) . . ?
O3 Br3 C9 140(3) . . ?
O3 Br3 Re1 157(2) . . ?
C11 P1 P2 126.72(18) . . ?
C11 P1 Re1 127.44(19) . . ?
C21 P1 C11 102.7(2) . . ?
C21 P1 P2 124.28(17) . . ?
C21 P1 Re1 113.82(18) . . ?
N1 P1 C11 106.7(2) . . ?
N1 P1 C21 109.9(2) . . ?
N1 P1 P2 38.31(16) . . ?
N1 P1 Re1 95.31(16) . . ?
Re1 P1 P2 57.04(5) . . ?
C31 P2 C41 104.6(2) . . ?
C31 P2 P1 122.23(19) . . ?
C31 P2 Re1 113.31(17) . . ?
C41 P2 P1 127.15(17) . . ?
C41 P2 Re1 126.25(18) . . ?
N1 P2 C31 108.3(2) . . ?
N1 P2 C41 108.1(2) . . ?
N1 P2 P1 37.92(14) . . ?
N1 P2 Re1 94.73(15) . . ?
Re1 P2 P1 56.87(5) . . ?
C7 Re1 Br3 82.8(2) . . ?
C7 Re1 P1 100.14(19) . . ?
C7 Re1 P2 165.50(19) . . ?
C7 Re1 Br1 84.73(17) . . ?
C8 Re1 C7 94.0(3) . . ?
C8 Re1 C9 89.7(3) . . ?
C8 Re1 Br3 87.2(3) . . ?
C8 Re1 P1 165.66(18) . . ?
C8 Re1 P2 99.64(18) . . ?
C8 Re1 Br1 84.61(17) . . ?
C9 Re1 C7 87.5(3) . . ?
C9 Re1 Br3 5.5(4) . . ?
C9 Re1 P1 88.4(3) . . ?
C9 Re1 P2 87.6(3) . . ?
P1 Re1 Br3 92.0(2) . . ?
P1 Re1 P2 66.09(5) . . ?
P1 Re1 Br1 99.18(4) . . ?
P2 Re1 Br3 92.84(19) . . ?
P2 Re1 Br1 101.44(4) . . ?
Br3 O3 C9 21.2(15) . . ?

loop_
_geom_bond_atom_site_label_1
_geom_bond_atom_site_label_2
_geom_bond_distance
_geom_bond_site_symmetry_2
_geom_bond_publ_flag
C1 H1 0.9800 . ?
C1 C2 1.531(8) . ?
C1 C6 1.524(7) . ?
C1 N1 1.502(7) . ?
C2 H2A 0.9700 . ?
C2 H2B 0.9700 . ?
C2 C3 1.522(9) . ?
C3 H3A 0.9700 . ?
C3 H3B 0.9700 . ?
C3 C4 1.504(10) . ?
C4 H4A 0.9700 . ?
C4 H4B 0.9700 . ?
C4 C5 1.524(11) . ?
C5 H5A 0.9700 . ?
C5 H5B 0.9700 . ?
C5 C6 1.529(9) . ?
C6 H6A 0.9700 . ?
C6 H6B 0.9700 . ?
C7 O1 1.145(7) . ?
C7 Re1 1.956(6) . ?
C8 O2 1.150(7) . ?
C8 Re1 1.945(6) . ?
C9 Br3 0.644(8) . ?
C9 Re1 1.947(9) . ?
C9 O3 1.138(10) . ?
C11 C12 1.396(8) . ?
C11 C16 1.394(8) . ?
C11 P1 1.826(5) . ?
C12 H12 0.9300 . ?
C12 C13 1.381(7) . ?
C13 H13 0.9300 . ?
C13 C14 1.385(9) . ?
C14 C15 1.381(9) . ?
C14 C17 1.510(7) . ?
C15 H15 0.9300 . ?
C15 C16 1.400(8) . ?
C16 H16 0.9300 . ?
C17 H17A 0.9600 . ?
C17 H17B 0.9600 . ?
C17 H17C 0.9600 . ?
C21 C22 1.395(7) . ?
C21 C26 1.394(8) . ?
C21 P1 1.810(5) . ?
C22 H22 0.9300 . ?
C22 C23 1.380(8) . ?
C23 H23 0.9300 . ?
C23 C24 1.390(9) . ?
C24 C25 1.390(8) . ?
C24 C27 1.517(8) . ?
C25 H25 0.9300 . ?
C25 C26 1.397(8) . ?
C26 H26 0.9300 . ?
C27 H27A 0.9600 . ?
C27 H27B 0.9600 . ?
C27 H27C 0.9600 . ?
C31 C32 1.390(8) . ?
C31 C36 1.401(8) . ?
C31 P2 1.821(5) . ?
C32 H32 0.9300 . ?
C32 C33 1.400(7) . ?
C33 H33 0.9300 . ?
C33 C34 1.383(8) . ?
C34 C35 1.392(9) . ?
C34 C37 1.516(8) . ?
C35 H35 0.9300 . ?
C35 C36 1.397(7) . ?
C36 H36 0.9300 . ?
C37 H37A 0.9600 . ?
C37 H37B 0.9600 . ?
C37 H37C 0.9600 . ?
C41 C42 1.390(7) . ?
C41 C46 1.394(7) . ?
C41 P2 1.823(5) . ?
C42 H42 0.9300 . ?
C42 C43 1.381(8) . ?
C43 H43 0.9300 . ?
C43 C44 1.383(8) . ?
C44 C45 1.386(8) . ?
C44 C47 1.516(7) . ?
C45 H45 0.9300 . ?
C45 C46 1.390(7) . ?
C46 H46 0.9300 . ?
C47 H47A 0.9600 . ?
C47 H47B 0.9600 . ?
C47 H47C 0.9600 . ?
N1 P1 1.698(4) . ?
N1 P2 1.713(5) . ?
Br3 Re1 2.554(9) . ?
Br3 O3 0.565(9) . ?
P1 P2 2.684(2) . ?
P1 Re1 2.4586(16) . ?
P2 Re1 2.4635(15) . ?
Br1 Re1 2.6489(10) . ?

loop_
_geom_torsion_atom_site_label_1
_geom_torsion_atom_site_label_2
_geom_torsion_atom_site_label_3
_geom_torsion_atom_site_label_4
_geom_torsion
_geom_torsion_site_symmetry_1
_geom_torsion_site_symmetry_2
_geom_torsion_site_symmetry_3
_geom_torsion_site_symmetry_4
_geom_torsion_publ_flag
C1 C2 C3 C4 55.8(8) . . . . ?
C1 N1 P1 C11 41.2(5) . . . . ?
C1 N1 P1 C21 -69.4(4) . . . . ?
C1 N1 P1 P2 170.1(5) . . . . ?
C1 N1 P1 Re1 172.9(4) . . . . ?
C1 N1 P2 C31 71.4(5) . . . . ?
C1 N1 P2 C41 -41.5(5) . . . . ?
C1 N1 P2 P1 -169.3(6) . . . . ?
C1 N1 P2 Re1 -172.1(4) . . . . ?
C2 C1 C6 C5 51.8(7) . . . . ?
C2 C1 N1 P1 -92.6(5) . . . . ?
C2 C1 N1 P2 74.7(6) . . . . ?
C2 C3 C4 C5 -59.7(8) . . . . ?
C3 C4 C5 C6 59.3(8) . . . . ?
C4 C5 C6 C1 -55.4(8) . . . . ?
C6 C1 C2 C3 -51.6(7) . . . . ?
C6 C1 N1 P1 140.5(4) . . . . ?
C6 C1 N1 P2 -52.2(6) . . . . ?
C11 C12 C13 C14 0.5(9) . . . . ?
C12 C11 C16 C15 0.7(9) . . . . ?
C12 C11 P1 C21 -167.0(4) . . . . ?
C12 C11 P1 N1 77.5(5) . . . . ?
C12 C11 P1 P2 40.4(5) . . . . ?
C12 C11 P1 Re1 -33.1(5) . . . . ?
C12 C13 C14 C15 1.3(9) . . . . ?
C12 C13 C14 C17 180.0(6) . . . . ?
C13 C14 C15 C16 -2.2(10) . . . . ?
C14 C15 C16 C11 1.1(10) . . . . ?
C16 C11 C12 C13 -1.5(8) . . . . ?
C16 C11 P1 C21 12.9(5) . . . . ?
C16 C11 P1 N1 -102.7(5) . . . . ?
C16 C11 P1 P2 -139.7(4) . . . . ?
C16 C11 P1 Re1 146.7(4) . . . . ?
C17 C14 C15 C16 179.2(6) . . . . ?
C21 C22 C23 C24 -1.5(9) . . . . ?
C22 C21 C26 C25 0.5(8) . . . . ?
C22 C21 P1 C11 76.4(5) . . . . ?
C22 C21 P1 N1 -170.4(4) . . . . ?
C22 C21 P1 P2 -130.1(4) . . . . ?
C22 C21 P1 Re1 -64.9(4) . . . . ?
C22 C23 C24 C25 1.9(9) . . . . ?
C22 C23 C24 C27 -176.1(6) . . . . ?
C23 C24 C25 C26 -1.2(8) . . . . ?
C24 C25 C26 C21 0.1(8) . . . . ?
C26 C21 C22 C23 0.2(8) . . . . ?
C26 C21 P1 C11 -106.8(5) . . . . ?
C26 C21 P1 N1 6.4(5) . . . . ?
C26 C21 P1 P2 46.7(5) . . . . ?
C26 C21 P1 Re1 112.0(4) . . . . ?
C27 C24 C25 C26 176.8(5) . . . . ?
C31 C32 C33 C34 -1.5(9) . . . . ?
C32 C31 C36 C35 -2.5(8) . . . . ?
C32 C31 P2 C41 142.4(5) . . . . ?
C32 C31 P2 N1 27.2(5) . . . . ?
C32 C31 P2 P1 -12.1(5) . . . . ?
C32 C31 P2 Re1 -76.5(5) . . . . ?
C32 C33 C34 C35 -0.2(9) . . . . ?
C32 C33 C34 C37 178.4(6) . . . . ?
C33 C34 C35 C36 0.5(9) . . . . ?
C34 C35 C36 C31 0.8(9) . . . . ?
C36 C31 C32 C33 2.8(8) . . . . ?
C36 C31 P2 C41 -43.4(5) . . . . ?
C36 C31 P2 N1 -158.6(4) . . . . ?
C36 C31 P2 P1 162.1(4) . . . . ?
C36 C31 P2 Re1 97.7(4) . . . . ?
C37 C34 C35 C36 -178.1(5) . . . . ?
C41 C42 C43 C44 0.1(10) . . . . ?
C42 C41 C46 C45 0.9(8) . . . . ?
C42 C41 P2 C31 -23.3(5) . . . . ?
C42 C41 P2 N1 92.1(5) . . . . ?
C42 C41 P2 P1 129.6(4) . . . . ?
C42 C41 P2 Re1 -157.6(4) . . . . ?
C42 C43 C44 C45 0.7(9) . . . . ?
C42 C43 C44 C47 -179.0(6) . . . . ?
C43 C44 C45 C46 -0.7(9) . . . . ?
C44 C45 C46 C41 -0.1(9) . . . . ?
C46 C41 C42 C43 -0.9(9) . . . . ?
C46 C41 P2 C31 158.0(4) . . . . ?
C46 C41 P2 N1 -86.7(5) . . . . ?
C46 C41 P2 P1 -49.2(5) . . . . ?
C46 C41 P2 Re1 23.6(5) . . . . ?
C47 C44 C45 C46 179.0(6) . . . . ?
N1 C1 C2 C3 -178.2(5) . . . . ?
N1 C1 C6 C5 179.0(5) . . . . ?
P1 C11 C12 C13 178.3(4) . . . . ?
P1 C11 C16 C15 -179.1(5) . . . . ?
P1 C21 C22 C23 177.3(5) . . . . ?
P1 C21 C26 C25 -176.3(4) . . . . ?
P1 N1 P2 C31 -119.3(2) . . . . ?
P1 N1 P2 C41 127.9(2) . . . . ?
P1 N1 P2 Re1 -2.8(2) . . . . ?
P2 C31 C32 C33 177.0(4) . . . . ?
P2 C31 C36 C35 -176.8(4) . . . . ?
P2 C41 C42 C43 -179.7(5) . . . . ?
P2 C41 C46 C45 179.8(4) . . . . ?
P2 N1 P1 C11 -128.9(2) . . . . ?
P2 N1 P1 C21 120.5(2) . . . . ?
P2 N1 P1 Re1 2.8(2) . . . . ?
Re1 C9 Br3 O3 179(3) . . . . ?
Re1 Br3 O3 C9 1(2) . . . . ?
O3 C9 Br3 Re1 -179(3) . . . . ?

loop_
_twin_individual_id
_twin_individual_mass_fraction_refined
1 0.484(7)
2 0.516(7)
